data_4130096
loop_
_publ_author_name
'Gao, De-Wei'
'Gu, Qing'
'You, Shu-Li'

_publ_section_title
;
 An Enantioselective Oxidative C-H/C-H Cross-Coupling Reaction: Highly
 Efficient Method To Prepare Planar Chiral Ferrocenes.
;
_journal_issue 8
_journal_name_full 'Journal of the American Chemical Society'
_journal_page_first 2544
_journal_page_last 2547
_journal_paper_doi 10.1021/jacs.6b00127
_journal_volume 138
_journal_year 2016
_chemical_absolute_configuration rmad
_chemical_formula_moiety 'C23 H22 Cl Fe N S'
_chemical_formula_sum 'C23 H22 Cl Fe N S'
_chemical_formula_weight 435.78
_space_group_crystal_system monoclinic
_space_group_IT_number 4
_space_group_name_Hall 'P 2yb'
_space_group_name_H-M_alt 'P 1 21 1'
_atom_sites_solution_hydrogens geom
_atom_sites_solution_primary direct
_atom_sites_solution_secondary difmap
_audit_creation_date 2015-05-29
_audit_creation_method
;
Olex2 1.2
(compiled 2015.01.26 svn.r3150 for OlexSys, GUI svn.r4998)
;
_cell_angle_alpha 90.00
_cell_angle_beta 95.788(10)
_cell_angle_gamma 90.00
_cell_formula_units_Z 4
_cell_length_a 6.883(4)
_cell_length_b 10.729(6)
_cell_length_c 27.388(15)
_cell_measurement_reflns_used 1177
_cell_measurement_temperature 130
_cell_measurement_theta_max 24.12
_cell_measurement_theta_min 2.42
_cell_volume 2012(2)
_computing_cell_refinement 'SAINT v7.68A (Bruker, 2009)'
_computing_data_reduction 'SAINT v7.68A (Bruker, 2009)'
_computing_molecular_graphics 'Olex2 (Dolomanov et al., 2009)'
_computing_publication_material 'Olex2 (Dolomanov et al., 2009)'
_computing_structure_refinement 'XH (Sheldrick, 2008)'
_computing_structure_solution 'ShelXS (Sheldrick, 2008)'
_diffrn_ambient_temperature 130
_diffrn_measured_fraction_theta_full 0.998
_diffrn_measured_fraction_theta_max 0.998
_diffrn_measurement_device_type 'Bruker APEX-II CCD'
_diffrn_measurement_method '\f and \w scans'
_diffrn_radiation_monochromator graphite
_diffrn_radiation_type MoK\a
_diffrn_radiation_wavelength 0.71073
_diffrn_reflns_av_R_equivalents 0.0000
_diffrn_reflns_av_unetI/netI 0.0539
_diffrn_reflns_limit_h_max 8
_diffrn_reflns_limit_h_min -8
_diffrn_reflns_limit_k_max 13
_diffrn_reflns_limit_k_min 0
_diffrn_reflns_limit_l_max 33
_diffrn_reflns_limit_l_min 0
_diffrn_reflns_number 4212
_diffrn_reflns_theta_full 25.99
_diffrn_reflns_theta_max 25.99
_diffrn_reflns_theta_min 0.75
_diffrn_source 'fine-focus sealed tube'
_diffrn_standards_number 0
_exptl_absorpt_coefficient_mu 0.993
_exptl_absorpt_correction_T_max 0.7456
_exptl_absorpt_correction_T_min 0.6339
_exptl_absorpt_correction_type multi-scan
_exptl_absorpt_process_details
;
 TWINABS-2008/4 (Bruker,2010) was used for absorption correction.
 
For component 1:
 wR2(int) was 0.0637 before and 0.0579 after correction.
 The Ratio of minimum to maximum transmission is 0.85.
 The \l/2 correction factor is Not present

Final HKLF 4 output contains 17324 reflections, Rint = 0.0634
 (7358 with I > 3sig(I), Rint = 0.0487)
;
_exptl_crystal_colour red
_exptl_crystal_density_diffrn 1.438
_exptl_crystal_density_method 'not measured'
_exptl_crystal_description BLOCK
_exptl_crystal_F_000 904
_exptl_crystal_size_max 0.2
_exptl_crystal_size_mid 0.12
_exptl_crystal_size_min 0.08
_refine_diff_density_max 0.472
_refine_diff_density_min -0.666
_refine_diff_density_rms 0.078
_refine_ls_abs_structure_details 'Flack H D (1983), Acta Cryst. A39, 876-881'
_refine_ls_abs_structure_Flack 0.08(2)
_refine_ls_extinction_method none
_refine_ls_goodness_of_fit_ref 1.147
_refine_ls_hydrogen_treatment constr
_refine_ls_matrix_type full
_refine_ls_number_parameters 492
_refine_ls_number_reflns 4212
_refine_ls_number_restraints 349
_refine_ls_restrained_S_all 1.116
_refine_ls_R_factor_all 0.0462
_refine_ls_R_factor_gt 0.0396
_refine_ls_shift/su_max 0.002
_refine_ls_shift/su_mean 0.000
_refine_ls_structure_factor_coef Fsqd
_refine_ls_weighting_details 'calc w=1/[\s^2^(Fo^2^)+(0.0298P)^2^+1.7508P] where P=(Fo^2^+2Fc^2^)/3'
_refine_ls_weighting_scheme calc
_refine_ls_wR_factor_gt 0.0927
_refine_ls_wR_factor_ref 0.0954
_reflns_number_gt 3791
_reflns_number_total 4212
_reflns_threshold_expression >2sigma(I)
_cod_data_source_file ja6b00127_si_003.cif
_cod_data_source_block dm15445
_cod_original_cell_volume 2012.3(19)
_cod_database_code 4130096
_olex2_refinement_description
;
1. Twinned data refinement
 Scales: 0.5461(12) 0.4539(12)
2. Fixed Uiso
 At 1.2 times of:
  All C(H) groups, All C(H,H) groups
 At 1.5 times of:
  All C(H,H,H) groups
3. Uiso/Uaniso restraints and constraints
All non-hydrogen atoms have similar U: within 1.7A with sigma of 0.04 and sigma
for terminal atoms of 0.08
Uanis(C33) \\sim Ueq, Uanis(C24) \\sim Ueq, Uanis(C35) \\sim Ueq, Uanis(C42)
\\sim Ueq, Uanis(C41) \\sim Ueq, Uanis(C5) \\sim Ueq, Uanis(C4) \\sim Ueq,
Uanis(C3) \\sim Ueq: with sigma of 0.005 and sigma for terminal atoms of 0.01
4.a Ternary CH refined with riding coordinates:
 C5(H5)
4.b Secondary CH2 refined with riding coordinates:
 C21(H21A,H21B), C44(H44A,H44B)
4.c Aromatic/amide H refined with riding coordinates:
 C1(H1), C2(H2), C3(H3), C4(H4), C6(H6), C7(H7), C8(H8), C12(H12), C13(H13),
 C16(H16), C17(H17), C19(H19), C20(H20), C24(H24), C25(H25), C26(H26), C27(H27),
  C28(H28), C29(H29), C30(H30), C31(H31), C35(H35), C36(H36), C39(H39),
 C40(H40), C42(H42), C43(H43)
4.d Idealised Me refined as rotating group:
 C22(H22A,H22B,H22C), C23(H23A,H23B,H23C), C45(H45A,H45B,H45C), C46(H46A,H46B,
 H46C)
;
_olex2_submission_special_instructions 'No special instructions were received'

loop_
_space_group_symop_id
_space_group_symop_operation_xyz
1 'x, y, z'
2 '-x, y+1/2, -z'

loop_
_atom_site_label
_atom_site_type_symbol
_atom_site_fract_x
_atom_site_fract_y
_atom_site_fract_z
_atom_site_U_iso_or_equiv
_atom_site_adp_type
_atom_site_occupancy
_atom_site_calc_flag
_atom_site_refinement_flags_posn
_atom_site_refinement_flags_adp
Fe1 Fe 0.31121(18) -0.11596(8) 0.84608(4) 0.0203(4) Uani 1 d . U
Cl1 Cl -0.7816(4) 0.0360(2) 1.10333(8) 0.0378(6) Uani 1 d . U
S1 S 0.0108(3) -0.01288(18) 0.95837(7) 0.0217(5) Uani 1 d . U
N1 N 0.2956(13) 0.2947(6) 0.8219(2) 0.0371(18) Uani 1 d . U
C1 C 0.3079(18) -0.3007(9) 0.8331(4) 0.050(3) Uani 1 d . U
H1 H 0.4004 -0.3599 0.8469 0.060 Uiso 1 calc R .
C2 C 0.3162(15) -0.2321(9) 0.7886(3) 0.037(2) Uani 1 d . U
H2 H 0.4171 -0.2376 0.7675 0.045 Uiso 1 calc R .
C3 C 0.1525(15) -0.1560(9) 0.7815(3) 0.037(2) Uani 1 d . U
H3 H 0.1220 -0.1000 0.7549 0.045 Uiso 1 calc R .
C4 C 0.0401(17) -0.1775(11) 0.8209(4) 0.056(3) Uani 1 d . U
H4 H -0.0817 -0.1404 0.8259 0.067 Uiso 1 calc R .
C5 C 0.1451(18) -0.2650(11) 0.8515(4) 0.054(3) Uani 1 d . U
H5 H 0.1022 -0.2967 0.8830 0.065 Uiso 1 calc R .
C6 C 0.4242(11) -0.0566(8) 0.9144(3) 0.0239(18) Uani 1 d . U
H6 H 0.4164 -0.0997 0.9444 0.029 Uiso 1 calc R .
C7 C 0.5744(12) -0.0714(8) 0.8825(3) 0.0294(19) Uani 1 d . U
H7 H 0.6830 -0.1263 0.8873 0.035 Uiso 1 calc R .
C8 C 0.5317(12) 0.0103(8) 0.8429(3) 0.0274(18) Uani 1 d . U
H8 H 0.6114 0.0219 0.8169 0.033 Uiso 1 calc R .
C9 C 0.3506(12) 0.0740(7) 0.8472(3) 0.0230(17) Uani 1 d . U
C10 C 0.2888(13) 0.0327(7) 0.8937(3) 0.0216(16) Uani 1 d . U
C11 C 0.1198(12) 0.0788(7) 0.9161(3) 0.0232(17) Uani 1 d . U
C12 C 0.0372(13) 0.1931(7) 0.9120(3) 0.0267(18) Uani 1 d . U
H12 H 0.0784 0.2566 0.8912 0.032 Uiso 1 calc R .
C13 C -0.1189(13) 0.2084(8) 0.9422(3) 0.0305(19) Uani 1 d . U
H13 H -0.1927 0.2830 0.9432 0.037 Uiso 1 calc R .
C14 C -0.1514(10) 0.1058(7) 0.9694(2) 0.0195(15) Uani 1 d . U
C15 C -0.3016(12) 0.0868(7) 1.0037(3) 0.0217(17) Uani 1 d . U
C16 C -0.2898(13) -0.0066(7) 1.0390(3) 0.0267(18) Uani 1 d . U
H16 H -0.1790 -0.0599 1.0420 0.032 Uiso 1 calc R .
C17 C -0.4350(12) -0.0245(8) 1.0699(3) 0.0250(18) Uani 1 d . U
H17 H -0.4247 -0.0888 1.0939 0.030 Uiso 1 calc R .
C18 C -0.5955(11) 0.0540(7) 1.0649(3) 0.0245(18) Uani 1 d . U
C19 C -0.6152(12) 0.1487(8) 1.0297(3) 0.0291(19) Uani 1 d . U
H19 H -0.7280 0.2002 1.0262 0.035 Uiso 1 calc R .
C20 C -0.4652(12) 0.1652(8) 1.0001(3) 0.0255(18) Uani 1 d . U
H20 H -0.4736 0.2311 0.9768 0.031 Uiso 1 calc R .
C21 C 0.2469(14) 0.1607(7) 0.8118(3) 0.0301(19) Uani 1 d . U
H21A H 0.1045 0.1489 0.8124 0.036 Uiso 1 calc R .
H21B H 0.2797 0.1397 0.7784 0.036 Uiso 1 calc R .
C22 C 0.160(2) 0.3701(9) 0.7886(4) 0.064(4) Uani 1 d . U
H22A H 0.1696 0.3445 0.7546 0.096 Uiso 1 calc GR .
H22B H 0.1942 0.4585 0.7924 0.096 Uiso 1 calc GR .
H22C H 0.0258 0.3574 0.7967 0.096 Uiso 1 calc GR .
C23 C 0.4963(17) 0.3166(9) 0.8092(4) 0.052(3) Uani 1 d . U
H23A H 0.5876 0.2640 0.8298 0.079 Uiso 1 calc GR .
H23B H 0.5307 0.4044 0.8148 0.079 Uiso 1 calc GR .
H23C H 0.5037 0.2959 0.7746 0.079 Uiso 1 calc GR .
Fe2 Fe 0.31445(17) 0.11605(8) 0.34603(4) 0.0168(3) Uani 1 d . U
Cl2 Cl -0.7886(3) 0.2875(2) 0.60082(7) 0.0296(5) Uani 1 d . U
S2 S 0.0042(3) 0.22307(18) 0.45720(7) 0.0182(5) Uani 1 d . U
N2 N 0.3249(10) 0.5240(6) 0.3238(2) 0.0232(14) Uani 1 d . U
C24 C 0.1197(12) 0.0853(8) 0.2853(3) 0.0272(19) Uani 1 d . U
H24 H 0.0591 0.1470 0.2640 0.033 Uiso 1 calc R .
C25 C 0.2991(14) 0.0250(8) 0.2800(3) 0.034(2) Uani 1 d . U
H25 H 0.3802 0.0383 0.2544 0.041 Uiso 1 calc R .
C26 C 0.3360(13) -0.0589(8) 0.3200(3) 0.029(2) Uani 1 d . U
H26 H 0.4472 -0.1112 0.3261 0.035 Uiso 1 calc R .
C27 C 0.1805(12) -0.0513(7) 0.3487(3) 0.0261(18) Uani 1 d . U
H27 H 0.1674 -0.0984 0.3775 0.031 Uiso 1 calc R .
C28 C 0.0465(12) 0.0371(8) 0.3280(3) 0.0306(19) Uani 1 d . U
H28 H -0.0722 0.0606 0.3405 0.037 Uiso 1 calc R .
C29 C 0.4183(11) 0.1678(7) 0.4157(3) 0.0202(17) Uani 1 d . U
H29 H 0.4003 0.1218 0.4445 0.024 Uiso 1 calc R .
C30 C 0.5751(12) 0.1527(8) 0.3865(3) 0.0257(18) Uani 1 d . U
H30 H 0.6816 0.0966 0.3928 0.031 Uiso 1 calc R .
C31 C 0.5448(11) 0.2366(7) 0.3461(3) 0.0223(17) Uani 1 d . U
H31 H 0.6272 0.2457 0.3205 0.027 Uiso 1 calc R .
C32 C 0.3712(11) 0.3040(7) 0.3506(3) 0.0195(16) Uani 1 d . U
C33 C 0.2913(11) 0.2633(7) 0.3947(2) 0.0174(15) Uani 1 d . U
C34 C 0.1206(10) 0.3114(6) 0.4167(2) 0.0174(15) Uani 1 d . U
C35 C 0.0408(11) 0.4295(7) 0.4121(2) 0.0186(16) Uani 1 d . U
H35 H 0.0862 0.4925 0.3917 0.022 Uiso 1 calc R .
C36 C -0.1166(11) 0.4462(7) 0.4412(3) 0.0218(16) Uani 1 d . U
H36 H -0.1888 0.5215 0.4418 0.026 Uiso 1 calc R .
C37 C -0.1543(11) 0.3437(7) 0.4683(2) 0.0205(16) Uani 1 d . U
C38 C -0.3064(11) 0.3287(7) 0.5012(2) 0.0170(15) Uani 1 d . U
C39 C -0.2949(11) 0.2369(7) 0.5377(3) 0.0190(16) Uani 1 d . U
H39 H -0.1844 0.1834 0.5417 0.023 Uiso 1 calc R .
C40 C -0.4435(12) 0.2231(8) 0.5680(3) 0.0226(17) Uani 1 d . U
H40 H -0.4363 0.1596 0.5923 0.027 Uiso 1 calc R .
C41 C -0.6007(10) 0.3023(7) 0.5624(3) 0.0188(15) Uani 1 d . U
C42 C -0.6207(10) 0.3916(7) 0.5263(3) 0.0222(16) Uani 1 d . U
H42 H -0.7328 0.4437 0.5222 0.027 Uiso 1 calc R .
C43 C -0.4713(10) 0.4036(7) 0.4956(3) 0.0175(15) Uani 1 d . U
H43 H -0.4831 0.4645 0.4703 0.021 Uiso 1 calc R .
C44 C 0.2721(11) 0.3965(6) 0.3144(2) 0.0177(14) Uani 1 d . U
H44A H 0.3043 0.3744 0.2810 0.021 Uiso 1 calc R .
H44B H 0.1289 0.3882 0.3146 0.021 Uiso 1 calc R .
C45 C 0.1979(16) 0.6071(8) 0.2947(3) 0.035(2) Uani 1 d . U
H45A H 0.2134 0.5942 0.2599 0.053 Uiso 1 calc GR .
H45B H 0.2314 0.6934 0.3038 0.053 Uiso 1 calc GR .
H45C H 0.0623 0.5905 0.3006 0.053 Uiso 1 calc GR .
C46 C 0.5292(13) 0.5500(8) 0.3176(3) 0.032(2) Uani 1 d . U
H46A H 0.6136 0.4992 0.3407 0.049 Uiso 1 calc GR .
H46B H 0.5565 0.6385 0.3239 0.049 Uiso 1 calc GR .
H46C H 0.5546 0.5297 0.2839 0.049 Uiso 1 calc GR .

loop_
_atom_site_aniso_label
_atom_site_aniso_U_11
_atom_site_aniso_U_22
_atom_site_aniso_U_33
_atom_site_aniso_U_23
_atom_site_aniso_U_13
_atom_site_aniso_U_12
Fe1 0.0226(8) 0.0183(8) 0.0201(7) -0.0012(5) 0.0025(6) -0.0015(5)
Cl1 0.0262(12) 0.0455(13) 0.0437(13) -0.0082(10) 0.0127(11) -0.0006(11)
S1 0.0231(12) 0.0178(11) 0.0243(11) -0.0001(8) 0.0034(9) 0.0001(8)
N1 0.069(5) 0.018(3) 0.026(4) 0.000(3) 0.011(4) 0.002(4)
C1 0.077(8) 0.022(5) 0.047(6) 0.001(4) -0.015(6) 0.010(5)
C2 0.045(5) 0.053(6) 0.015(4) -0.015(4) 0.006(4) 0.002(5)
C3 0.042(4) 0.032(4) 0.035(4) 0.003(3) -0.011(3) -0.006(3)
C4 0.046(4) 0.054(4) 0.069(5) -0.028(4) 0.006(4) -0.009(4)
C5 0.063(5) 0.053(4) 0.046(4) -0.003(4) 0.011(4) -0.026(4)
C6 0.021(4) 0.030(5) 0.022(4) -0.004(3) 0.006(3) 0.002(4)
C7 0.023(4) 0.037(5) 0.029(4) -0.008(4) 0.007(4) -0.004(4)
C8 0.026(4) 0.031(4) 0.026(4) -0.010(4) 0.010(4) -0.012(4)
C9 0.027(4) 0.020(4) 0.023(4) -0.001(3) 0.005(4) -0.003(3)
C10 0.030(4) 0.019(3) 0.016(4) -0.006(3) 0.003(4) -0.003(4)
C11 0.031(4) 0.023(4) 0.017(4) -0.002(3) 0.007(3) -0.005(4)
C12 0.036(5) 0.024(4) 0.021(4) -0.002(3) 0.010(4) -0.002(4)
C13 0.034(5) 0.021(4) 0.036(5) -0.006(4) 0.004(4) 0.001(4)
C14 0.019(4) 0.018(4) 0.021(3) -0.002(3) -0.002(3) -0.004(4)
C15 0.024(4) 0.015(4) 0.026(4) -0.006(3) 0.003(3) -0.005(3)
C16 0.031(4) 0.021(4) 0.029(4) -0.008(3) 0.004(4) 0.001(4)
C17 0.027(4) 0.027(4) 0.020(4) -0.007(3) 0.001(3) -0.006(4)
C18 0.018(4) 0.032(4) 0.024(4) -0.010(3) 0.002(3) -0.003(3)
C19 0.021(4) 0.026(4) 0.039(5) -0.009(4) -0.002(4) 0.007(3)
C20 0.026(4) 0.020(4) 0.029(4) -0.001(3) -0.002(3) -0.008(4)
C21 0.039(5) 0.020(4) 0.031(4) -0.002(3) 0.000(4) -0.005(4)
C22 0.115(11) 0.022(5) 0.050(7) 0.008(5) -0.017(7) -0.003(6)
C23 0.085(8) 0.037(5) 0.040(5) -0.011(4) 0.026(6) -0.033(6)
Fe2 0.0170(7) 0.0203(7) 0.0134(6) -0.0003(4) 0.0024(6) 0.0011(5)
Cl2 0.0212(10) 0.0397(12) 0.0293(10) -0.0024(9) 0.0093(9) -0.0018(9)
S2 0.0177(10) 0.0213(11) 0.0159(9) 0.0010(7) 0.0031(8) 0.0019(8)
N2 0.027(3) 0.021(3) 0.023(3) 0.002(3) 0.004(3) -0.004(3)
C24 0.034(4) 0.022(3) 0.022(3) -0.007(3) -0.013(3) -0.004(3)
C25 0.045(5) 0.035(4) 0.021(4) -0.014(4) 0.005(4) -0.008(4)
C26 0.038(5) 0.024(4) 0.026(4) -0.009(3) 0.006(4) 0.003(4)
C27 0.035(4) 0.019(4) 0.024(4) 0.001(3) -0.001(4) -0.007(3)
C28 0.015(4) 0.034(5) 0.042(5) -0.013(4) 0.001(4) -0.003(4)
C29 0.021(4) 0.022(4) 0.017(4) -0.002(3) -0.001(3) 0.003(3)
C30 0.020(4) 0.031(4) 0.025(4) 0.001(3) -0.007(3) 0.004(4)
C31 0.015(4) 0.020(4) 0.031(4) -0.005(3) 0.000(4) -0.005(3)
C32 0.022(4) 0.015(4) 0.020(4) 0.000(3) -0.003(3) -0.004(3)
C33 0.016(3) 0.025(3) 0.010(3) -0.001(2) -0.003(3) 0.001(3)
C34 0.014(4) 0.020(4) 0.017(3) -0.001(3) -0.006(3) 0.004(3)
C35 0.023(3) 0.021(3) 0.012(3) -0.001(2) 0.003(3) -0.002(3)
C36 0.021(4) 0.022(4) 0.022(4) -0.001(3) 0.002(3) 0.008(3)
C37 0.020(4) 0.026(4) 0.016(3) -0.004(3) 0.003(3) 0.003(3)
C38 0.014(3) 0.022(4) 0.015(3) -0.010(3) 0.000(3) 0.003(3)
C39 0.016(4) 0.024(4) 0.017(4) -0.003(3) 0.004(3) 0.004(3)
C40 0.024(4) 0.026(4) 0.017(4) -0.008(3) -0.001(3) -0.001(3)
C41 0.014(3) 0.024(3) 0.019(3) -0.009(3) 0.003(3) -0.005(3)
C42 0.018(3) 0.026(3) 0.023(3) -0.008(3) 0.004(3) 0.002(3)
C43 0.016(3) 0.022(4) 0.015(3) -0.001(3) 0.002(3) 0.008(3)
C44 0.027(4) 0.019(3) 0.008(3) 0.000(3) 0.005(3) -0.002(4)
C45 0.061(6) 0.024(4) 0.023(4) 0.010(4) 0.011(4) -0.003(5)
C46 0.039(5) 0.032(5) 0.027(4) -0.001(3) 0.009(4) -0.014(4)

loop_
_atom_type_symbol
_atom_type_description
_atom_type_scat_dispersion_real
_atom_type_scat_dispersion_imag
_atom_type_scat_source
C C 0.0033 0.0016 'International Tables Vol C Tables 4.2.6.8 and 6.1.1.4'
H H 0.0000 0.0000 'International Tables Vol C Tables 4.2.6.8 and 6.1.1.4'
Cl Cl 0.1484 0.1585 'International Tables Vol C Tables 4.2.6.8 and 6.1.1.4'
Fe Fe 0.3463 0.8444 'International Tables Vol C Tables 4.2.6.8 and 6.1.1.4'
N N 0.0061 0.0033 'International Tables Vol C Tables 4.2.6.8 and 6.1.1.4'
S S 0.1246 0.1234 'International Tables Vol C Tables 4.2.6.8 and 6.1.1.4'

loop_
_geom_angle_atom_site_label_1
_geom_angle_atom_site_label_2
_geom_angle_atom_site_label_3
_geom_angle
C1 Fe1 C3 69.1(4)
C1 Fe1 C4 68.1(5)
C1 Fe1 C6 117.5(4)
C1 Fe1 C7 108.1(4)
C1 Fe1 C8 129.8(4)
C1 Fe1 C9 167.9(4)
C1 Fe1 C10 150.1(4)
C2 Fe1 C1 41.7(4)
C2 Fe1 C3 40.2(4)
C2 Fe1 C4 67.7(4)
C2 Fe1 C6 150.5(4)
C2 Fe1 C7 116.4(4)
C2 Fe1 C8 107.9(4)
C2 Fe1 C9 127.8(4)
C2 Fe1 C10 167.5(4)
C3 Fe1 C4 40.6(4)
C3 Fe1 C6 168.8(4)
C3 Fe1 C7 148.4(4)
C3 Fe1 C8 116.1(4)
C3 Fe1 C9 106.4(4)
C3 Fe1 C10 130.0(4)
C4 Fe1 C6 131.3(4)
C4 Fe1 C7 169.6(4)
C4 Fe1 C8 149.5(4)
C4 Fe1 C9 116.3(4)
C4 Fe1 C10 109.8(4)
C5 Fe1 C1 38.9(5)
C5 Fe1 C2 67.3(4)
C5 Fe1 C3 68.3(4)
C5 Fe1 C4 41.0(5)
C5 Fe1 C6 110.6(4)
C5 Fe1 C7 130.2(4)
C5 Fe1 C8 167.4(4)
C5 Fe1 C9 151.2(4)
C5 Fe1 C10 119.6(4)
C6 Fe1 C9 69.0(3)
C6 Fe1 C10 40.0(3)
C7 Fe1 C6 40.8(3)
C7 Fe1 C8 40.2(3)
C7 Fe1 C9 69.5(4)
C7 Fe1 C10 68.3(4)
C8 Fe1 C6 67.5(3)
C8 Fe1 C9 41.0(3)
C8 Fe1 C10 67.6(3)
C9 Fe1 C10 41.2(3)
C14 S1 C11 91.7(4)
C22 N1 C21 107.2(8)
C23 N1 C21 107.8(7)
C23 N1 C22 108.3(8)
Fe1 C1 H1 126.4
C2 C1 Fe1 69.1(5)
C2 C1 H1 126.8
C5 C1 Fe1 69.2(6)
C5 C1 H1 126.8
C5 C1 C2 106.3(10)
Fe1 C2 H2 126.0
C1 C2 Fe1 69.3(5)
C1 C2 H2 125.6
C3 C2 Fe1 70.7(5)
C3 C2 C1 108.7(9)
C3 C2 H2 125.6
Fe1 C3 H3 126.2
C2 C3 Fe1 69.1(5)
C2 C3 H3 126.4
C2 C3 C4 107.2(9)
C4 C3 Fe1 69.8(6)
C4 C3 H3 126.4
Fe1 C4 H4 127.5
C3 C4 Fe1 69.6(6)
C3 C4 H4 127.0
C5 C4 Fe1 67.5(6)
C5 C4 C3 106.0(10)
C5 C4 H4 127.0
Fe1 C5 H5 124.2
C1 C5 Fe1 71.9(6)
C1 C5 C4 111.7(10)
C1 C5 H5 124.2
C4 C5 Fe1 71.5(7)
C4 C5 H5 124.2
Fe1 C6 H6 126.1
C7 C6 Fe1 68.9(4)
C7 C6 H6 125.7
C10 C6 Fe1 70.9(4)
C10 C6 H6 125.7
C10 C6 C7 108.7(7)
Fe1 C7 H7 124.8
C6 C7 Fe1 70.2(5)
C6 C7 H7 126.4
C8 C7 Fe1 70.2(5)
C8 C7 C6 107.2(7)
C8 C7 H7 126.4
Fe1 C8 H8 127.3
C7 C8 Fe1 69.6(5)
C7 C8 H8 124.7
C7 C8 C9 110.5(7)
C9 C8 Fe1 70.0(4)
C9 C8 H8 124.7
C8 C9 Fe1 69.0(5)
C8 C9 C10 105.0(7)
C8 C9 C21 127.8(8)
C10 C9 Fe1 70.2(4)
C10 C9 C21 127.1(8)
C21 C9 Fe1 124.1(6)
C6 C10 Fe1 69.1(4)
C6 C10 C9 108.5(7)
C6 C10 C11 125.9(7)
C9 C10 Fe1 68.6(4)
C9 C10 C11 125.6(7)
C11 C10 Fe1 129.7(6)
C10 C11 S1 120.2(6)
C12 C11 S1 111.1(6)
C12 C11 C10 128.5(7)
C11 C12 H12 123.5
C11 C12 C13 113.0(7)
C13 C12 H12 123.5
C12 C13 H13 123.2
C14 C13 C12 113.5(8)
C14 C13 H13 123.2
C13 C14 S1 110.7(6)
C13 C14 C15 128.6(7)
C15 C14 S1 120.7(6)
C16 C15 C14 123.1(8)
C16 C15 C20 118.3(8)
C20 C15 C14 118.6(7)
C15 C16 H16 119.0
C17 C16 C15 122.0(8)
C17 C16 H16 119.0
C16 C17 H17 121.0
C18 C17 C16 118.1(8)
C18 C17 H17 121.0
C17 C18 Cl1 119.8(6)
C17 C18 C19 122.2(8)
C19 C18 Cl1 118.0(6)
C18 C19 H19 121.0
C20 C19 C18 118.0(8)
C20 C19 H19 121.0
C15 C20 H20 119.3
C19 C20 C15 121.4(8)
C19 C20 H20 119.3
N1 C21 H21A 108.9
N1 C21 H21B 108.9
C9 C21 N1 113.5(7)
C9 C21 H21A 108.9
C9 C21 H21B 108.9
H21A C21 H21B 107.7
N1 C22 H22A 109.5
N1 C22 H22B 109.5
N1 C22 H22C 109.5
H22A C22 H22B 109.5
H22A C22 H22C 109.5
H22B C22 H22C 109.5
N1 C23 H23A 109.5
N1 C23 H23B 109.5
N1 C23 H23C 109.5
H23A C23 H23B 109.5
H23A C23 H23C 109.5
H23B C23 H23C 109.5
C24 Fe2 C33 123.6(3)
C25 Fe2 C24 40.3(4)
C25 Fe2 C30 122.2(4)
C25 Fe2 C32 120.9(3)
C25 Fe2 C33 157.8(3)
C26 Fe2 C24 68.3(4)
C26 Fe2 C25 40.9(3)
C26 Fe2 C27 40.3(3)
C26 Fe2 C28 68.0(4)
C26 Fe2 C29 123.4(3)
C26 Fe2 C30 106.1(4)
C26 Fe2 C31 120.3(3)
C26 Fe2 C32 156.0(3)
C26 Fe2 C33 160.7(3)
C27 Fe2 C24 67.9(3)
C27 Fe2 C25 68.0(4)
C27 Fe2 C28 40.3(3)
C27 Fe2 C29 109.0(3)
C27 Fe2 C30 121.8(3)
C27 Fe2 C31 156.5(3)
C27 Fe2 C32 162.4(3)
C27 Fe2 C33 125.8(3)
C28 Fe2 C24 40.5(3)
C28 Fe2 C25 67.9(4)
C28 Fe2 C29 124.0(3)
C28 Fe2 C30 158.3(3)
C28 Fe2 C31 160.4(3)
C28 Fe2 C32 125.6(3)
C28 Fe2 C33 110.1(3)
C29 Fe2 C24 159.5(3)
C29 Fe2 C25 159.2(3)
C29 Fe2 C30 40.4(3)
C29 Fe2 C31 68.3(3)
C29 Fe2 C32 68.4(3)
C29 Fe2 C33 40.5(3)
C30 Fe2 C24 158.8(3)
C30 Fe2 C32 68.2(3)
C30 Fe2 C33 68.1(3)
C31 Fe2 C24 122.9(3)
C31 Fe2 C25 105.8(4)
C31 Fe2 C30 40.8(3)
C31 Fe2 C32 40.3(3)
C31 Fe2 C33 68.2(3)
C32 Fe2 C24 108.1(3)
C32 Fe2 C33 40.9(3)
C34 S2 C37 92.5(3)
C44 N2 C46 113.0(7)
C45 N2 C44 111.3(7)
C45 N2 C46 110.9(7)
Fe2 C24 H24 126.5
C25 C24 Fe2 69.6(5)
C25 C24 H24 126.2
C25 C24 C28 107.7(8)
C28 C24 Fe2 69.3(4)
C28 C24 H24 126.2
Fe2 C25 H25 126.7
C24 C25 Fe2 70.1(4)
C24 C25 H25 126.2
C24 C25 C26 107.6(8)
C26 C25 Fe2 68.5(5)
C26 C25 H25 126.2
Fe2 C26 H26 125.0
C25 C26 Fe2 70.6(5)
C25 C26 H26 126.0
C27 C26 Fe2 70.0(5)
C27 C26 C25 108.0(8)
C27 C26 H26 126.0
Fe2 C27 H27 125.7
C26 C27 Fe2 69.7(5)
C26 C27 H27 125.6
C26 C27 C28 108.9(8)
C28 C27 Fe2 70.6(5)
C28 C27 H27 125.6
Fe2 C28 H28 126.2
C24 C28 Fe2 70.2(4)
C24 C28 H28 126.1
C27 C28 Fe2 69.0(5)
C27 C28 C24 107.8(7)
C27 C28 H28 126.1
Fe2 C29 H29 124.9
C30 C29 Fe2 70.0(4)
C30 C29 H29 125.5
C30 C29 C33 109.0(7)
C33 C29 Fe2 71.2(4)
C33 C29 H29 125.5
Fe2 C30 H30 126.4
C29 C30 Fe2 69.6(4)
C29 C30 H30 126.1
C29 C30 C31 107.8(7)
C31 C30 Fe2 69.5(4)
C31 C30 H30 126.1
Fe2 C31 H31 125.8
C30 C31 Fe2 69.7(4)
C30 C31 H31 125.8
C32 C31 Fe2 70.2(4)
C32 C31 C30 108.3(7)
C32 C31 H31 125.8
C31 C32 Fe2 69.5(4)
C31 C32 C33 108.4(7)
C31 C32 C44 127.4(7)
C33 C32 Fe2 70.6(4)
C33 C32 C44 124.1(7)
C44 C32 Fe2 122.2(5)
C29 C33 Fe2 68.3(4)
C29 C33 C32 106.5(6)
C29 C33 C34 124.7(6)
C32 C33 Fe2 68.5(4)
C32 C33 C34 128.7(6)
C34 C33 Fe2 130.2(5)
C33 C34 S2 121.1(5)
C35 C34 S2 111.0(5)
C35 C34 C33 127.8(7)
C34 C35 H35 123.7
C34 C35 C36 112.6(7)
C36 C35 H35 123.7
C35 C36 H36 123.2
C37 C36 C35 113.6(7)
C37 C36 H36 123.2
C36 C37 S2 110.3(5)
C36 C37 C38 127.7(7)
C38 C37 S2 121.9(6)
C39 C38 C37 121.8(7)
C43 C38 C37 119.9(7)
C43 C38 C39 118.3(7)
C38 C39 H39 119.7
C40 C39 C38 120.7(7)
C40 C39 H39 119.7
C39 C40 H40 120.4
C41 C40 C39 119.1(7)
C41 C40 H40 120.4
C40 C41 Cl2 119.8(6)
C40 C41 C42 122.2(7)
C42 C41 Cl2 118.0(6)
C41 C42 H42 121.0
C41 C42 C43 118.1(7)
C43 C42 H42 121.0
C38 C43 C42 121.6(7)
C38 C43 H43 119.2
C42 C43 H43 119.2
N2 C44 C32 114.7(6)
N2 C44 H44A 108.6
N2 C44 H44B 108.6
C32 C44 H44A 108.6
C32 C44 H44B 108.6
H44A C44 H44B 107.6
N2 C45 H45A 109.5
N2 C45 H45B 109.5
N2 C45 H45C 109.5
H45A C45 H45B 109.5
H45A C45 H45C 109.5
H45B C45 H45C 109.5
N2 C46 H46A 109.5
N2 C46 H46B 109.5
N2 C46 H46C 109.5
H46A C46 H46B 109.5
H46A C46 H46C 109.5
H46B C46 H46C 109.5

loop_
_geom_bond_atom_site_label_1
_geom_bond_atom_site_label_2
_geom_bond_distance
Fe1 C1 2.013(9)
Fe1 C2 2.010(8)
Fe1 C3 2.030(9)
Fe1 C4 2.033(11)
Fe1 C5 1.980(11)
Fe1 C6 2.053(8)
Fe1 C7 2.035(8)
Fe1 C8 2.042(8)
Fe1 C9 2.056(8)
Fe1 C10 2.077(7)
Cl1 C18 1.749(8)
S1 C11 1.746(7)
S1 C14 1.740(8)
N1 C21 1.496(10)
N1 C22 1.480(13)
N1 C23 1.477(14)
C1 H1 0.9500
C1 C2 1.430(13)
C1 C5 1.329(15)
C2 H2 0.9500
C2 C3 1.389(14)
C3 H3 0.9500
C3 C4 1.410(14)
C4 H4 0.9500
C4 C5 1.408(16)
C5 H5 1.0000
C6 H6 0.9500
C6 C7 1.426(11)
C6 C10 1.414(11)
C7 H7 0.9500
C7 C8 1.402(12)
C8 H8 0.9500
C8 C9 1.436(12)
C9 C10 1.453(11)
C9 C21 1.476(12)
C10 C11 1.454(11)
C11 C12 1.351(11)
C12 H12 0.9500
C12 C13 1.431(12)
C13 H13 0.9500
C13 C14 1.359(11)
C14 C15 1.481(11)
C15 C16 1.389(11)
C15 C20 1.401(12)
C16 H16 0.9500
C16 C17 1.388(12)
C17 H17 0.9500
C17 C18 1.385(11)
C18 C19 1.397(11)
C19 H19 0.9500
C19 C20 1.388(11)
C20 H20 0.9500
C21 H21A 0.9900
C21 H21B 0.9900
C22 H22A 0.9800
C22 H22B 0.9800
C22 H22C 0.9800
C23 H23A 0.9800
C23 H23B 0.9800
C23 H23C 0.9800
Fe2 C24 2.055(8)
Fe2 C25 2.048(8)
Fe2 C26 2.019(8)
Fe2 C27 2.023(8)
Fe2 C28 2.044(8)
Fe2 C29 2.045(7)
Fe2 C30 2.050(8)
Fe2 C31 2.046(7)
Fe2 C32 2.055(8)
Fe2 C33 2.084(7)
Cl2 C41 1.754(7)
S2 C34 1.717(7)
S2 C37 1.739(8)
N2 C44 1.433(10)
N2 C45 1.433(11)
N2 C46 1.460(11)
C24 H24 0.9500
C24 C25 1.414(12)
C24 C28 1.419(12)
C25 H25 0.9500
C25 C26 1.421(12)
C26 H26 0.9500
C26 C27 1.392(11)
C27 H27 0.9500
C27 C28 1.402(12)
C28 H28 0.9500
C29 H29 0.9500
C29 C30 1.415(11)
C29 C33 1.429(10)
C30 H30 0.9500
C30 C31 1.427(11)
C31 H31 0.9500
C31 C32 1.412(11)
C32 C33 1.445(10)
C32 C44 1.515(10)
C33 C34 1.468(10)
C34 C35 1.381(10)
C35 H35 0.9500
C35 C36 1.419(10)
C36 H36 0.9500
C36 C37 1.366(10)
C37 C38 1.458(10)
C38 C39 1.399(10)
C38 C43 1.387(10)
C39 H39 0.9500
C39 C40 1.389(11)
C40 H40 0.9500
C40 C41 1.373(11)
C41 C42 1.375(11)
C42 H42 0.9500
C42 C43 1.398(10)
C43 H43 0.9500
C44 H44A 0.9900
C44 H44B 0.9900
C45 H45A 0.9800
C45 H45B 0.9800
C45 H45C 0.9800
C46 H46A 0.9800
C46 H46B 0.9800
C46 H46C 0.9800

loop_
_geom_torsion_atom_site_label_1
_geom_torsion_atom_site_label_2
_geom_torsion_atom_site_label_3
_geom_torsion_atom_site_label_4
_geom_torsion
Fe1 C1 C2 C3 -59.9(7)
Fe1 C1 C5 C4 60.7(8)
Fe1 C2 C3 C4 -59.7(7)
Fe1 C3 C4 C5 -57.8(7)
Fe1 C4 C5 C1 -60.9(8)
Fe1 C6 C7 C8 60.8(6)
Fe1 C6 C10 C9 -57.4(5)
Fe1 C6 C10 C11 124.6(8)
Fe1 C7 C8 C9 58.1(6)
Fe1 C8 C9 C10 61.4(5)
Fe1 C8 C9 C21 -117.6(8)
Fe1 C9 C10 C6 57.6(5)
Fe1 C9 C10 C11 -124.3(8)
Fe1 C9 C21 N1 177.5(6)
Fe1 C10 C11 S1 65.8(9)
Fe1 C10 C11 C12 -120.4(8)
Cl1 C18 C19 C20 178.3(6)
S1 C11 C12 C13 -1.2(9)
S1 C14 C15 C16 19.2(10)
S1 C14 C15 C20 -159.6(6)
C1 Fe1 C2 C3 119.8(9)
C1 Fe1 C3 C2 -38.2(6)
C1 Fe1 C3 C4 80.4(7)
C1 Fe1 C4 C3 -82.9(7)
C1 Fe1 C4 C5 35.3(6)
C1 Fe1 C5 C4 -121.3(9)
C1 Fe1 C6 C7 86.2(7)
C1 Fe1 C6 C10 -154.0(6)
C1 Fe1 C7 C6 -111.4(6)
C1 Fe1 C7 C8 131.0(5)
C1 Fe1 C8 C7 -69.0(6)
C1 Fe1 C8 C9 168.8(5)
C1 Fe1 C9 C8 -45(2)
C1 Fe1 C9 C10 -161.0(18)
C1 Fe1 C9 C21 77(2)
C1 Fe1 C10 C6 51.2(10)
C1 Fe1 C10 C9 172.2(8)
C1 Fe1 C10 C11 -68.7(12)
C1 C2 C3 Fe1 59.0(6)
C1 C2 C3 C4 -0.7(11)
C2 Fe1 C1 C5 -117.9(10)
C2 Fe1 C3 C4 118.5(8)
C2 Fe1 C4 C3 -37.8(6)
C2 Fe1 C4 C5 80.4(7)
C2 Fe1 C5 C1 39.6(6)
C2 Fe1 C5 C4 -81.7(7)
C2 Fe1 C6 C7 48.4(9)
C2 Fe1 C6 C10 168.2(7)
C2 Fe1 C7 C6 -155.7(5)
C2 Fe1 C7 C8 86.7(6)
C2 Fe1 C8 C7 -110.1(5)
C2 Fe1 C8 C9 127.7(5)
C2 Fe1 C9 C8 -72.5(6)
C2 Fe1 C9 C10 171.8(5)
C2 Fe1 C9 C21 49.7(9)
C2 Fe1 C10 C6 -152.3(16)
C2 Fe1 C10 C9 -31.3(19)
C2 Fe1 C10 C11 87.9(18)
C2 C1 C5 Fe1 -59.4(7)
C2 C1 C5 C4 1.3(12)
C2 C3 C4 Fe1 59.2(7)
C2 C3 C4 C5 1.4(11)
C3 Fe1 C1 C2 36.9(6)
C3 Fe1 C1 C5 -81.0(7)
C3 Fe1 C2 C1 -119.8(9)
C3 Fe1 C4 C5 118.3(9)
C3 Fe1 C5 C1 83.2(7)
C3 Fe1 C5 C4 -38.1(6)
C3 Fe1 C6 C7 -149.8(17)
C3 Fe1 C6 C10 -30(2)
C3 Fe1 C7 C6 169.3(7)
C3 Fe1 C7 C8 51.7(9)
C3 Fe1 C8 C7 -152.7(5)
C3 Fe1 C8 C9 85.1(6)
C3 Fe1 C9 C8 -111.2(6)
C3 Fe1 C9 C10 133.1(5)
C3 Fe1 C9 C21 11.0(8)
C3 Fe1 C10 C6 172.7(5)
C3 Fe1 C10 C9 -66.3(6)
C3 Fe1 C10 C11 52.9(9)
C3 C4 C5 Fe1 59.2(7)
C3 C4 C5 C1 -1.7(12)
C4 Fe1 C1 C2 80.7(7)
C4 Fe1 C1 C5 -37.2(7)
C4 Fe1 C2 C1 -81.6(7)
C4 Fe1 C2 C3 38.2(6)
C4 Fe1 C3 C2 -118.5(8)
C4 Fe1 C5 C1 121.3(9)
C4 Fe1 C6 C7 170.3(6)
C4 Fe1 C6 C10 -69.9(7)
C4 Fe1 C7 C6 -44(2)
C4 Fe1 C7 C8 -162(2)
C4 Fe1 C8 C7 173.7(7)
C4 Fe1 C8 C9 51.4(9)
C4 Fe1 C9 C8 -153.7(5)
C4 Fe1 C9 C10 90.6(6)
C4 Fe1 C9 C21 -31.5(9)
C4 Fe1 C10 C6 131.4(6)
C4 Fe1 C10 C9 -107.6(6)
C4 Fe1 C10 C11 11.6(8)
C5 Fe1 C1 C2 117.9(10)
C5 Fe1 C2 C1 -37.0(7)
C5 Fe1 C2 C3 82.8(7)
C5 Fe1 C3 C2 -80.0(6)
C5 Fe1 C3 C4 38.5(7)
C5 Fe1 C4 C3 -118.3(9)
C5 Fe1 C6 C7 128.3(6)
C5 Fe1 C6 C10 -111.9(6)
C5 Fe1 C7 C6 -74.1(7)
C5 Fe1 C7 C8 168.3(5)
C5 Fe1 C8 C7 -45.0(18)
C5 Fe1 C8 C9 -167.2(16)
C5 Fe1 C9 C8 174.2(8)
C5 Fe1 C9 C10 58.5(10)
C5 Fe1 C9 C21 -63.6(12)
C5 Fe1 C10 C6 87.3(6)
C5 Fe1 C10 C9 -151.8(6)
C5 Fe1 C10 C11 -32.6(9)
C5 C1 C2 Fe1 59.5(7)
C5 C1 C2 C3 -0.4(11)
C6 Fe1 C1 C2 -153.0(6)
C6 Fe1 C1 C5 89.1(7)
C6 Fe1 C2 C1 54.9(10)
C6 Fe1 C2 C3 174.6(7)
C6 Fe1 C3 C2 -166.2(17)
C6 Fe1 C3 C4 -48(2)
C6 Fe1 C4 C3 169.0(6)
C6 Fe1 C4 C5 -72.7(8)
C6 Fe1 C5 C1 -108.7(7)
C6 Fe1 C5 C4 130.0(6)
C6 Fe1 C7 C8 -117.6(7)
C6 Fe1 C8 C7 38.9(5)
C6 Fe1 C8 C9 -83.4(5)
C6 Fe1 C9 C8 79.5(5)
C6 Fe1 C9 C10 -36.2(5)
C6 Fe1 C9 C21 -158.3(8)
C6 Fe1 C10 C9 121.0(7)
C6 Fe1 C10 C11 -119.8(9)
C6 C7 C8 Fe1 -60.8(6)
C6 C7 C8 C9 -2.8(9)
C6 C10 C11 S1 -25.7(11)
C6 C10 C11 C12 148.1(9)
C7 Fe1 C1 C2 -109.6(6)
C7 Fe1 C1 C5 132.5(7)
C7 Fe1 C2 C1 88.0(7)
C7 Fe1 C2 C3 -152.3(6)
C7 Fe1 C3 C2 52.7(9)
C7 Fe1 C3 C4 171.2(7)
C7 Fe1 C4 C3 -153.5(19)
C7 Fe1 C4 C5 -35(2)
C7 Fe1 C5 C1 -66.5(8)
C7 Fe1 C5 C4 172.2(5)
C7 Fe1 C6 C10 119.8(7)
C7 Fe1 C8 C9 -122.2(7)
C7 Fe1 C9 C8 35.7(5)
C7 Fe1 C9 C10 -80.0(5)
C7 Fe1 C9 C21 157.9(8)
C7 Fe1 C10 C6 -37.7(5)
C7 Fe1 C10 C9 83.3(5)
C7 Fe1 C10 C11 -157.5(8)
C7 C6 C10 Fe1 58.7(6)
C7 C6 C10 C9 1.4(9)
C7 C6 C10 C11 -176.7(7)
C7 C8 C9 Fe1 -57.8(6)
C7 C8 C9 C10 3.5(9)
C7 C8 C9 C21 -175.4(8)
C8 Fe1 C1 C2 -70.3(7)
C8 Fe1 C1 C5 171.9(6)
C8 Fe1 C2 C1 130.6(7)
C8 Fe1 C2 C3 -109.6(6)
C8 Fe1 C3 C2 87.0(6)
C8 Fe1 C3 C4 -154.4(6)
C8 Fe1 C4 C3 49.8(10)
C8 Fe1 C4 C5 168.0(7)
C8 Fe1 C5 C1 -30(2)
C8 Fe1 C5 C4 -151.1(16)
C8 Fe1 C6 C7 -38.3(5)
C8 Fe1 C6 C10 81.5(5)
C8 Fe1 C7 C6 117.6(7)
C8 Fe1 C9 C10 -115.7(7)
C8 Fe1 C9 C21 122.2(10)
C8 Fe1 C10 C6 -81.2(5)
C8 Fe1 C10 C9 39.8(5)
C8 Fe1 C10 C11 159.0(8)
C8 C9 C10 Fe1 -60.6(5)
C8 C9 C10 C6 -3.0(9)
C8 C9 C10 C11 175.1(7)
C8 C9 C21 N1 -93.8(10)
C9 Fe1 C1 C2 -33(2)
C9 Fe1 C1 C5 -150.7(18)
C9 Fe1 C2 C1 171.7(6)
C9 Fe1 C2 C3 -68.5(7)
C9 Fe1 C3 C2 130.0(6)
C9 Fe1 C3 C4 -111.5(7)
C9 Fe1 C4 C3 84.7(7)
C9 Fe1 C4 C5 -157.1(6)
C9 Fe1 C5 C1 167.7(7)
C9 Fe1 C5 C4 46.4(11)
C9 Fe1 C6 C7 -82.6(6)
C9 Fe1 C6 C10 37.2(5)
C9 Fe1 C7 C6 81.2(5)
C9 Fe1 C7 C8 -36.4(5)
C9 Fe1 C8 C7 122.2(7)
C9 Fe1 C10 C6 -121.0(7)
C9 Fe1 C10 C11 119.2(9)
C9 C10 C11 S1 156.5(6)
C9 C10 C11 C12 -29.7(13)
C10 Fe1 C1 C2 172.6(7)
C10 Fe1 C1 C5 54.7(12)
C10 Fe1 C2 C1 -162.6(16)
C10 Fe1 C2 C3 -42.8(19)
C10 Fe1 C3 C2 168.9(5)
C10 Fe1 C3 C4 -72.5(8)
C10 Fe1 C4 C3 129.1(6)
C10 Fe1 C4 C5 -112.7(6)
C10 Fe1 C5 C1 -152.1(6)
C10 Fe1 C5 C4 86.6(7)
C10 Fe1 C6 C7 -119.8(7)
C10 Fe1 C7 C6 36.9(5)
C10 Fe1 C7 C8 -80.6(5)
C10 Fe1 C8 C7 82.3(5)
C10 Fe1 C8 C9 -39.9(5)
C10 Fe1 C9 C8 115.7(7)
C10 Fe1 C9 C21 -122.1(9)
C10 C6 C7 Fe1 -60.0(6)
C10 C6 C7 C8 0.8(9)
C10 C9 C21 N1 87.5(10)
C10 C11 C12 C13 -175.4(7)
C11 S1 C14 C13 -0.6(6)
C11 S1 C14 C15 178.3(6)
C11 C12 C13 C14 0.7(11)
C12 C13 C14 S1 0.1(9)
C12 C13 C14 C15 -178.7(7)
C13 C14 C15 C16 -162.1(8)
C13 C14 C15 C20 19.0(12)
C14 S1 C11 C10 175.8(6)
C14 S1 C11 C12 1.0(7)
C14 C15 C16 C17 -178.3(7)
C14 C15 C20 C19 177.1(7)
C15 C16 C17 C18 0.1(12)
C16 C15 C20 C19 -1.8(12)
C16 C17 C18 Cl1 -179.6(6)
C16 C17 C18 C19 0.5(12)
C17 C18 C19 C20 -1.7(12)
C18 C19 C20 C15 2.4(12)
C20 C15 C16 C17 0.5(12)
C21 C9 C10 Fe1 118.4(8)
C21 C9 C10 C6 176.0(8)
C21 C9 C10 C11 -5.9(12)
C22 N1 C21 C9 -171.5(9)
C23 N1 C21 C9 72.1(9)
Fe2 C24 C25 C26 58.4(6)
Fe2 C24 C28 C27 -59.0(6)
Fe2 C25 C26 C27 60.3(6)
Fe2 C26 C27 C28 60.0(6)
Fe2 C27 C28 C24 59.7(6)
Fe2 C29 C30 C31 59.2(5)
Fe2 C29 C33 C32 -58.0(5)
Fe2 C29 C33 C34 124.7(7)
Fe2 C30 C31 C32 59.9(5)
Fe2 C31 C32 C33 60.2(5)
Fe2 C31 C32 C44 -115.5(7)
Fe2 C32 C33 C29 57.9(5)
Fe2 C32 C33 C34 -125.0(8)
Fe2 C32 C44 N2 178.3(5)
Fe2 C33 C34 S2 65.8(8)
Fe2 C33 C34 C35 -119.4(8)
Cl2 C41 C42 C43 -180.0(5)
S2 C34 C35 C36 -0.8(8)
S2 C37 C38 C39 22.1(10)
S2 C37 C38 C43 -155.4(6)
C24 Fe2 C25 C26 -119.2(8)
C24 Fe2 C26 C25 37.4(5)
C24 Fe2 C26 C27 -81.1(5)
C24 Fe2 C27 C26 82.0(5)
C24 Fe2 C27 C28 -37.8(5)
C24 Fe2 C28 C27 119.1(7)
C24 Fe2 C29 C30 -165.2(9)
C24 Fe2 C29 C33 -45.9(11)
C24 Fe2 C30 C29 165.7(8)
C24 Fe2 C30 C31 46.5(11)
C24 Fe2 C31 C30 -161.8(5)
C24 Fe2 C31 C32 78.9(5)
C24 Fe2 C32 C31 -119.9(5)
C24 Fe2 C32 C33 120.9(5)
C24 Fe2 C32 C44 2.1(7)
C24 Fe2 C33 C29 162.4(5)
C24 Fe2 C33 C32 -78.5(5)
C24 Fe2 C33 C34 44.6(8)
C24 C25 C26 Fe2 -59.5(5)
C24 C25 C26 C27 0.8(9)
C25 Fe2 C24 C28 119.1(7)
C25 Fe2 C26 C27 -118.5(8)
C25 Fe2 C27 C26 38.4(5)
C25 Fe2 C27 C28 -81.4(6)
C25 Fe2 C28 C24 -37.6(5)
C25 Fe2 C28 C27 81.5(5)
C25 Fe2 C29 C30 39.4(12)
C25 Fe2 C29 C33 158.8(9)
C25 Fe2 C30 C29 -164.5(5)
C25 Fe2 C30 C31 76.3(6)
C25 Fe2 C31 C30 -121.3(5)
C25 Fe2 C31 C32 119.4(5)
C25 Fe2 C32 C31 -77.6(6)
C25 Fe2 C32 C33 163.2(5)
C25 Fe2 C32 C44 44.4(7)
C25 Fe2 C33 C29 -160.1(8)
C25 Fe2 C33 C32 -41.1(11)
C25 Fe2 C33 C34 82.1(11)
C25 C24 C28 Fe2 59.2(5)
C25 C24 C28 C27 0.2(9)
C25 C26 C27 Fe2 -60.7(6)
C25 C26 C27 C28 -0.7(9)
C26 Fe2 C24 C25 -38.0(5)
C26 Fe2 C24 C28 81.2(5)
C26 Fe2 C25 C24 119.2(8)
C26 Fe2 C27 C28 -119.7(7)
C26 Fe2 C28 C24 -81.8(5)
C26 Fe2 C28 C27 37.3(5)
C26 Fe2 C29 C30 74.9(6)
C26 Fe2 C29 C33 -165.7(5)
C26 Fe2 C30 C29 -122.9(5)
C26 Fe2 C30 C31 117.9(5)
C26 Fe2 C31 C30 -79.4(5)
C26 Fe2 C31 C32 161.3(5)
C26 Fe2 C32 C31 -42.8(10)
C26 Fe2 C32 C33 -162.0(8)
C26 Fe2 C32 C44 79.2(10)
C26 Fe2 C33 C29 38.6(12)
C26 Fe2 C33 C32 157.6(10)
C26 Fe2 C33 C34 -79.2(12)
C26 C27 C28 Fe2 -59.4(6)
C26 C27 C28 C24 0.3(9)
C27 Fe2 C24 C25 -81.5(6)
C27 Fe2 C24 C28 37.6(5)
C27 Fe2 C25 C24 81.4(6)
C27 Fe2 C25 C26 -37.8(5)
C27 Fe2 C26 C25 118.5(8)
C27 Fe2 C28 C24 -119.1(7)
C27 Fe2 C29 C30 117.2(5)
C27 Fe2 C29 C33 -123.4(5)
C27 Fe2 C30 C29 -82.0(6)
C27 Fe2 C30 C31 158.8(5)
C27 Fe2 C31 C30 -50.2(10)
C27 Fe2 C31 C32 -169.5(7)
C27 Fe2 C32 C31 166.1(10)
C27 Fe2 C32 C33 46.9(12)
C27 Fe2 C32 C44 -71.9(13)
C27 Fe2 C33 C29 76.8(5)
C27 Fe2 C33 C32 -164.2(4)
C27 Fe2 C33 C34 -41.0(8)
C28 Fe2 C24 C25 -119.1(7)
C28 Fe2 C25 C24 37.7(5)
C28 Fe2 C25 C26 -81.5(6)
C28 Fe2 C26 C25 81.2(6)
C28 Fe2 C26 C27 -37.3(5)
C28 Fe2 C27 C26 119.7(7)
C28 Fe2 C29 C30 159.4(5)
C28 Fe2 C29 C33 -81.2(6)
C28 Fe2 C30 C29 -52.0(11)
C28 Fe2 C30 C31 -171.1(8)
C28 Fe2 C31 C30 170.2(9)
C28 Fe2 C31 C32 50.9(11)
C28 Fe2 C32 C31 -161.3(5)
C28 Fe2 C32 C33 79.5(5)
C28 Fe2 C32 C44 -39.3(8)
C28 Fe2 C33 C29 119.3(5)
C28 Fe2 C33 C32 -121.7(5)
C28 Fe2 C33 C34 1.5(7)
C28 C24 C25 Fe2 -59.1(5)
C28 C24 C25 C26 -0.6(9)
C29 Fe2 C24 C25 -166.8(8)
C29 Fe2 C24 C28 -47.6(12)
C29 Fe2 C25 C24 167.0(8)
C29 Fe2 C25 C26 47.8(12)
C29 Fe2 C26 C25 -161.6(5)
C29 Fe2 C26 C27 79.9(6)
C29 Fe2 C27 C26 -119.6(5)
C29 Fe2 C27 C28 120.6(5)
C29 Fe2 C28 C24 161.8(5)
C29 Fe2 C28 C27 -79.1(6)
C29 Fe2 C30 C31 -119.2(7)
C29 Fe2 C31 C30 37.5(5)
C29 Fe2 C31 C32 -81.7(5)
C29 Fe2 C32 C31 81.5(5)
C29 Fe2 C32 C33 -37.7(4)
C29 Fe2 C32 C44 -156.4(7)
C29 Fe2 C33 C32 119.0(6)
C29 Fe2 C33 C34 -117.8(8)
C29 C30 C31 Fe2 -59.3(5)
C29 C30 C31 C32 0.6(8)
C29 C33 C34 S2 -24.0(10)
C29 C33 C34 C35 150.8(8)
C30 Fe2 C24 C25 40.5(12)
C30 Fe2 C24 C28 159.6(8)
C30 Fe2 C25 C24 -163.9(5)
C30 Fe2 C25 C26 76.9(6)
C30 Fe2 C26 C25 -121.0(6)
C30 Fe2 C26 C27 120.5(5)
C30 Fe2 C27 C26 -76.9(6)
C30 Fe2 C27 C28 163.4(5)
C30 Fe2 C28 C24 -160.1(8)
C30 Fe2 C28 C27 -41.1(11)
C30 Fe2 C29 C33 119.4(7)
C30 Fe2 C31 C32 -119.3(7)
C30 Fe2 C32 C31 37.9(5)
C30 Fe2 C32 C33 -81.3(5)
C30 Fe2 C32 C44 159.9(7)
C30 Fe2 C33 C29 -37.5(5)
C30 Fe2 C33 C32 81.5(5)
C30 Fe2 C33 C34 -155.3(7)
C30 C29 C33 Fe2 60.0(5)
C30 C29 C33 C32 2.0(8)
C30 C29 C33 C34 -175.3(7)
C30 C31 C32 Fe2 -59.6(5)
C30 C31 C32 C33 0.6(8)
C30 C31 C32 C44 -175.0(7)
C31 Fe2 C24 C25 74.9(6)
C31 Fe2 C24 C28 -166.0(5)
C31 Fe2 C25 C24 -122.6(5)
C31 Fe2 C25 C26 118.2(5)
C31 Fe2 C26 C25 -79.0(6)
C31 Fe2 C26 C27 162.5(5)
C31 Fe2 C27 C26 -40.6(10)
C31 Fe2 C27 C28 -160.4(7)
C31 Fe2 C28 C24 37.4(11)
C31 Fe2 C28 C27 156.4(9)
C31 Fe2 C29 C30 -37.9(5)
C31 Fe2 C29 C33 81.5(5)
C31 Fe2 C30 C29 119.2(7)
C31 Fe2 C32 C33 -119.2(6)
C31 Fe2 C32 C44 122.0(8)
C31 Fe2 C33 C29 -81.6(5)
C31 Fe2 C33 C32 37.4(4)
C31 Fe2 C33 C34 160.6(7)
C31 C32 C33 Fe2 -59.5(5)
C31 C32 C33 C29 -1.6(8)
C31 C32 C33 C34 175.5(7)
C31 C32 C44 N2 -93.9(9)
C32 Fe2 C24 C25 116.8(5)
C32 Fe2 C24 C28 -124.1(5)
C32 Fe2 C25 C24 -81.6(6)
C32 Fe2 C25 C26 159.2(5)
C32 Fe2 C26 C25 -48.4(11)
C32 Fe2 C26 C27 -166.9(7)
C32 Fe2 C27 C26 162.3(10)
C32 Fe2 C27 C28 42.5(13)
C32 Fe2 C28 C24 75.5(6)
C32 Fe2 C28 C27 -165.4(5)
C32 Fe2 C29 C30 -81.4(5)
C32 Fe2 C29 C33 38.0(4)
C32 Fe2 C30 C29 81.8(5)
C32 Fe2 C30 C31 -37.4(4)
C32 Fe2 C31 C30 119.3(7)
C32 Fe2 C33 C29 -119.0(6)
C32 Fe2 C33 C34 123.2(8)
C32 C33 C34 S2 159.4(6)
C32 C33 C34 C35 -25.8(12)
C33 Fe2 C24 C25 159.2(5)
C33 Fe2 C24 C28 -81.7(6)
C33 Fe2 C25 C24 -51.5(11)
C33 Fe2 C25 C26 -170.7(8)
C33 Fe2 C26 C25 169.4(9)
C33 Fe2 C26 C27 50.9(12)
C33 Fe2 C27 C26 -161.6(5)
C33 Fe2 C27 C28 78.7(6)
C33 Fe2 C28 C24 118.7(5)
C33 Fe2 C28 C27 -122.2(5)
C33 Fe2 C29 C30 -119.4(7)
C33 Fe2 C30 C29 37.6(5)
C33 Fe2 C30 C31 -81.6(5)
C33 Fe2 C31 C30 81.3(5)
C33 Fe2 C31 C32 -38.0(4)
C33 Fe2 C32 C31 119.2(6)
C33 Fe2 C32 C44 -118.8(8)
C33 C29 C30 Fe2 -60.8(5)
C33 C29 C30 C31 -1.6(9)
C33 C32 C44 N2 91.0(9)
C33 C34 C35 C36 -176.0(6)
C34 S2 C37 C36 0.4(6)
C34 S2 C37 C38 178.6(6)
C34 C35 C36 C37 1.1(9)
C35 C36 C37 S2 -0.9(8)
C35 C36 C37 C38 -179.0(7)
C36 C37 C38 C39 -160.0(8)
C36 C37 C38 C43 22.4(12)
C37 S2 C34 C33 175.8(6)
C37 S2 C34 C35 0.2(6)
C37 C38 C39 C40 -178.9(7)
C37 C38 C43 C42 179.7(7)
C38 C39 C40 C41 -1.1(11)
C39 C38 C43 C42 2.1(11)
C39 C40 C41 Cl2 -179.3(5)
C39 C40 C41 C42 2.9(11)
C40 C41 C42 C43 -2.2(11)
C41 C42 C43 C38 -0.4(11)
C43 C38 C39 C40 -1.3(11)
C44 C32 C33 Fe2 116.4(7)
C44 C32 C33 C29 174.3(7)
C44 C32 C33 C34 -8.7(12)
C45 N2 C44 C32 -168.2(7)
C46 N2 C44 C32 66.3(8)

loop_
_twin_individual_id
_twin_individual_mass_fraction_refined
1 0.5461(12)
2 0.4539(12)
